data_4347579
loop_
_publ_author_name
'Kremer, Alexandre B.'
'Osten, Kimberly M.'
'Yu, Insun'
'Ebrahimi, Tannaz'
'Aluthge, Dinesh C.'
'Mehrkhodavandi, Parisa'

_publ_section_title
;
 Dinucleating Ligand Platforms Supporting Indium and Zinc Catalysts for
 Cyclic Ester Polymerization.
;
_journal_issue 11
_journal_name_full 'Inorganic chemistry'
_journal_page_first 5365
_journal_page_last 5374
_journal_paper_doi 10.1021/acs.inorgchem.6b00358
_journal_volume 55
_journal_year 2016
_chemical_formula_moiety 'C27 H48 Cl4 In2 N4 O2'
_chemical_formula_sum 'C27 H48 Cl4 In2 N4 O2'
_chemical_formula_weight 832.13
_space_group_crystal_system triclinic
_space_group_IT_number 2
_space_group_name_Hall '-P 1'
_space_group_name_H-M_alt 'P -1'
_atom_sites_solution_hydrogens geom
_atom_sites_solution_primary direct
_audit_creation_date 2016-04-27
_audit_creation_method
;
Olex2 1.2
(compiled 2016.02.19 svn.r3266 for OlexSys, GUI svn.r5155)
;
_cell_angle_alpha 107.933(2)
_cell_angle_beta 92.617(2)
_cell_angle_gamma 97.399(2)
_cell_formula_units_Z 2
_cell_length_a 9.6695(10)
_cell_length_b 13.0329(13)
_cell_length_c 18.2092(19)
_cell_measurement_reflns_used 9808
_cell_measurement_temperature 90.0
_cell_measurement_theta_max 27.534
_cell_measurement_theta_min 2.323
_cell_volume 2156.2(4)
_computing_cell_refinement 'SAINT v8.34A (Bruker, 2013)'
_computing_data_reduction 'SAINT v8.34A (Bruker, 2013)'
_computing_molecular_graphics 'Olex2 (Dolomanov et al., 2009)'
_computing_publication_material 'Olex2 (Dolomanov et al., 2009)'
_computing_structure_refinement 'XL (Sheldrick, 2008)'
_computing_structure_solution 'SIR2004 (Burla et al., 2007)'
_diffrn_ambient_temperature 90.0
_diffrn_detector_area_resol_mean 7.9
_diffrn_detector_type 'Bruker-Nonius APEXII CCD area detector'
_diffrn_measured_fraction_theta_full 1.000
_diffrn_measured_fraction_theta_max 0.995
_diffrn_measurement_device_type 'Bruker APEX-II CCD'
_diffrn_radiation_type MoK\a
_diffrn_radiation_wavelength 0.71073
_diffrn_reflns_av_R_equivalents 0.0232
_diffrn_reflns_av_unetI/netI 0.0120
_diffrn_reflns_Laue_measured_fraction_full 1.000
_diffrn_reflns_Laue_measured_fraction_max 0.995
_diffrn_reflns_limit_h_max 12
_diffrn_reflns_limit_h_min -12
_diffrn_reflns_limit_k_max 16
_diffrn_reflns_limit_k_min -16
_diffrn_reflns_limit_l_max 23
_diffrn_reflns_limit_l_min -23
_diffrn_reflns_number 79607
_diffrn_reflns_point_group_measured_fraction_full 1.000
_diffrn_reflns_point_group_measured_fraction_max 0.995
_diffrn_reflns_theta_full 26.000
_diffrn_reflns_theta_max 27.616
_diffrn_reflns_theta_min 1.180
_exptl_absorpt_coefficient_mu 1.341
_exptl_absorpt_correction_T_max 0.7456
_exptl_absorpt_correction_T_min 0.6213
_exptl_absorpt_correction_type multi-scan
_exptl_absorpt_process_details
;
SADABS-2014/5 (Bruker,2014/5) was used for absorption correction.
wR2(int) was 0.0539 before and 0.0365 after correction.
The Ratio of minimum to maximum transmission is 0.8333.
The \l/2 correction factor is 0.00150.
;
_exptl_crystal_colour colourless
_exptl_crystal_colour_primary colourless
_exptl_crystal_density_diffrn 1.282
_exptl_crystal_description CUBIC
_exptl_crystal_F_000 840
_exptl_crystal_size_max 0.536
_exptl_crystal_size_mid 0.224
_exptl_crystal_size_min 0.187
_refine_diff_density_max 2.289
_refine_diff_density_min -1.058
_refine_diff_density_rms 0.082
_refine_ls_extinction_method none
_refine_ls_goodness_of_fit_ref 1.130
_refine_ls_hydrogen_treatment constr
_refine_ls_matrix_type full
_refine_ls_number_parameters 378
_refine_ls_number_reflns 9971
_refine_ls_number_restraints 1
_refine_ls_restrained_S_all 1.130
_refine_ls_R_factor_all 0.0284
_refine_ls_R_factor_gt 0.0259
_refine_ls_shift/su_max 0.001
_refine_ls_shift/su_mean 0.000
_refine_ls_structure_factor_coef Fsqd
_refine_ls_weighting_details 'w=1/[\s^2^(Fo^2^)+(0.0213P)^2^+3.8010P] where P=(Fo^2^+2Fc^2^)/3'
_refine_ls_weighting_scheme calc
_refine_ls_wR_factor_gt 0.0638
_refine_ls_wR_factor_ref 0.0656
_reflns_Friedel_coverage 0.000
_reflns_number_gt 9218
_reflns_number_total 9971
_reflns_threshold_expression 'I > 2\s(I)'
_cod_data_source_file ic6b00358_si_002.cif
_cod_data_source_block pm167
_cod_database_code 4347579
_shelx_space_group_comment
;
The symmetry employed for this shelxl refinement is uniquely defined
by the following loop, which should always be used as a source of
symmetry information in preference to the above space-group names.
They are only intended as comments.
;
_shelx_estimated_absorpt_t_max 0.788
_shelx_estimated_absorpt_t_min 0.533
_olex2_refinement_description
;
1. Fixed Uiso
 At 1.2 times of:
  All C(H) groups, All C(H,H) groups, All N(H) groups
 At 1.5 times of:
  All C(H,H,H) groups
2. Restrained distances
 C27A-C26A \\sim C27-C26
 with sigma of 0.01
3. Others
 Sof(C27A)=Sof(H27D)=Sof(H27E)=Sof(H27F)=Sof(C26A)=Sof(H26C)=Sof(H26D)=1-FVAR(1)
 Sof(C26)=Sof(H26A)=Sof(H26B)=Sof(C27)=Sof(H27A)=Sof(H27B)=Sof(H27C)=FVAR(1)
4.a Ternary CH refined with riding coordinates:
 N3(H3), N2(H2), C3(H3A), C8(H8), C25(H25), C20(H20)
4.b Secondary CH2 refined with riding coordinates:
 C9(H9A,H9B), C17(H17A,H17B), C7(H7A,H7B), C4(H4A,H4B), C24(H24A,H24B), C6(H6A,
 H6B), C21(H21A,H21B), C5(H5A,H5B), C23(H23A,H23B), C22(H22A,H22B), C26(H26A,
 H26B), C26A(H26C,H26D)
4.c Aromatic/amide H refined with riding coordinates:
 C11(H11), C14(H14)
4.d Idealised Me refined as rotating group:
 C1(H1A,H1B,H1C), C2(H2A,H2B,H2C), C18(H18A,H18B,H18C), C19(H19A,H19B,H19C),
 C13(H13A,H13B,H13C), C27(H27A,H27B,H27C), C27A(H27D,H27E,H27F)
;
_shelx_shelxl_version_number 2014/7
_olex2_submission_special_instructions 'No special instructions were received'

loop_
_space_group_symop_operation_xyz
'x, y, z'
'-x, -y, -z'

loop_
_atom_site_label
_atom_site_type_symbol
_atom_site_fract_x
_atom_site_fract_y
_atom_site_fract_z
_atom_site_U_iso_or_equiv
_atom_site_adp_type
_atom_site_occupancy
_atom_site_site_symmetry_order
_atom_site_calc_flag
_atom_site_refinement_flags_posn
_atom_site_refinement_flags_occupancy
_atom_site_disorder_assembly
_atom_site_disorder_group
In1 In 0.53140(2) 0.51091(2) 0.84364(2) 0.01526(4) Uani 1 1 d . . . .
In2 In 0.45311(2) 0.51242(2) 0.65564(2) 0.01884(4) Uani 1 1 d . . . .
Cl1 Cl 0.56508(6) 0.36208(4) 0.89678(3) 0.02136(11) Uani 1 1 d . . . .
Cl2 Cl 0.28664(6) 0.50650(5) 0.87898(4) 0.02513(12) Uani 1 1 d . . . .
Cl3 Cl 0.34472(6) 0.36691(5) 0.53793(3) 0.02720(12) Uani 1 1 d . . . .
Cl4 Cl 0.69076(6) 0.48102(5) 0.61466(4) 0.03053(13) Uani 1 1 d . . . .
O1 O 0.52316(16) 0.62760(12) 0.77528(9) 0.0175(3) Uani 1 1 d . . . .
O2 O 0.46373(19) 0.41518(13) 0.72847(9) 0.0240(3) Uani 1 1 d . . . .
N3 N 0.59062(19) 0.65897(15) 0.94740(10) 0.0174(4) Uani 1 1 d . . . .
H3 H 0.5545 0.6387 0.9913 0.021 Uiso 1 1 calc R . . .
N2 N 0.4776(2) 0.66038(16) 0.61797(11) 0.0217(4) Uani 1 1 d . . . .
H2 H 0.4992 0.6354 0.5638 0.026 Uiso 1 1 calc R . . .
N4 N 0.7796(2) 0.54830(16) 0.84730(12) 0.0216(4) Uani 1 1 d . . . .
N1 N 0.2310(2) 0.57418(17) 0.67163(12) 0.0249(4) Uani 1 1 d . . . .
C10 C 0.5603(2) 0.79867(18) 0.87894(13) 0.0181(4) Uani 1 1 d . . . .
C9 C 0.5135(2) 0.74841(18) 0.94013(13) 0.0190(4) Uani 1 1 d . . . .
H9A H 0.5244 0.8055 0.9899 0.023 Uiso 1 1 calc R . . .
H9B H 0.4146 0.7197 0.9284 0.023 Uiso 1 1 calc R . . .
C16 C 0.5565(2) 0.73794(18) 0.79975(13) 0.0173(4) Uani 1 1 d . . . .
C15 C 0.5906(2) 0.79464(19) 0.74610(13) 0.0203(4) Uani 1 1 d . . . .
C11 C 0.6015(2) 0.91202(19) 0.90283(14) 0.0232(5) Uani 1 1 d . . . .
H11 H 0.6072 0.9507 0.9554 0.028 Uiso 1 1 calc R . . .
C3 C 0.8214(2) 0.59629(19) 0.93309(14) 0.0211(4) Uani 1 1 d . . . .
H3A H 0.7903 0.5402 0.9568 0.025 Uiso 1 1 calc R . . .
C8 C 0.7440(2) 0.69307(18) 0.96779(13) 0.0196(4) Uani 1 1 d . . . .
H8 H 0.7748 0.7500 0.9448 0.024 Uiso 1 1 calc R . . .
C14 C 0.6256(3) 0.9076(2) 0.77289(15) 0.0255(5) Uani 1 1 d . . . .
H14 H 0.6441 0.9440 0.7370 0.031 Uiso 1 1 calc R . . .
C17 C 0.6035(2) 0.7382(2) 0.66125(13) 0.0232(5) Uani 1 1 d . . . .
H17A H 0.6238 0.7935 0.6362 0.028 Uiso 1 1 calc R . . .
H17B H 0.6828 0.6988 0.6571 0.028 Uiso 1 1 calc R . . .
C7 C 0.7784(3) 0.7408(2) 1.05601(14) 0.0260(5) Uani 1 1 d . . . .
H7A H 0.7328 0.8046 1.0756 0.031 Uiso 1 1 calc R . . .
H7B H 0.7417 0.6873 1.0801 0.031 Uiso 1 1 calc R . . .
C1 C 0.8382(3) 0.4452(2) 0.81284(15) 0.0265(5) Uani 1 1 d . . . .
H1A H 0.8135 0.3959 0.8416 0.040 Uiso 1 1 calc GR . . .
H1B H 0.9383 0.4612 0.8150 0.040 Uiso 1 1 calc GR . . .
H1C H 0.8004 0.4121 0.7599 0.040 Uiso 1 1 calc GR . . .
C25 C 0.2202(3) 0.6243(2) 0.60772(14) 0.0264(5) Uani 1 1 d . . . .
H25 H 0.2248 0.5667 0.5588 0.032 Uiso 1 1 calc R . . .
C12 C 0.6343(3) 0.9688(2) 0.85112(16) 0.0273(5) Uani 1 1 d . . . .
C4 C 0.9795(2) 0.6314(2) 0.95549(17) 0.0292(5) Uani 1 1 d . . . .
H4A H 1.0281 0.5695 0.9349 0.035 Uiso 1 1 calc R . . .
H4B H 1.0137 0.6874 0.9331 0.035 Uiso 1 1 calc R . . .
C24 C 0.0837(3) 0.6710(2) 0.60056(17) 0.0357(6) Uani 1 1 d . . . .
H24A H 0.0042 0.6136 0.5915 0.043 Uiso 1 1 calc R . . .
H24B H 0.0744 0.7274 0.6486 0.043 Uiso 1 1 calc R . . .
C2 C 0.8340(3) 0.6253(2) 0.80551(15) 0.0266(5) Uani 1 1 d . . . .
H2A H 0.8004 0.5955 0.7517 0.040 Uiso 1 1 calc GR . . .
H2B H 0.9345 0.6357 0.8105 0.040 Uiso 1 1 calc GR . . .
H2C H 0.8021 0.6941 0.8275 0.040 Uiso 1 1 calc GR . . .
C20 C 0.3478(3) 0.7119(2) 0.61744(14) 0.0250(5) Uani 1 1 d . . . .
H20 H 0.3482 0.7680 0.6678 0.030 Uiso 1 1 calc R . . .
C18 C 0.2189(3) 0.6542(2) 0.74895(14) 0.0261(5) Uani 1 1 d . . . .
H18A H 0.2279 0.6199 0.7883 0.039 Uiso 1 1 calc GR . . .
H18B H 0.1293 0.6785 0.7493 0.039 Uiso 1 1 calc GR . . .
H18C H 0.2918 0.7155 0.7590 0.039 Uiso 1 1 calc GR . . .
C6 C 0.9353(3) 0.7724(2) 1.07826(17) 0.0324(6) Uani 1 1 d . . . .
H6A H 0.9708 0.8317 1.0594 0.039 Uiso 1 1 calc R . . .
H6B H 0.9534 0.7973 1.1343 0.039 Uiso 1 1 calc R . . .
C21 C 0.3439(3) 0.7666(2) 0.55439(16) 0.0339(6) Uani 1 1 d . . . .
H21A H 0.4210 0.8263 0.5661 0.041 Uiso 1 1 calc R . . .
H21B H 0.3567 0.7142 0.5051 0.041 Uiso 1 1 calc R . . .
C19 C 0.1185(3) 0.4798(2) 0.65985(16) 0.0313(5) Uani 1 1 d . . . .
H19A H 0.1160 0.4306 0.6081 0.047 Uiso 1 1 calc GR . . .
H19B H 0.0298 0.5054 0.6675 0.047 Uiso 1 1 calc GR . . .
H19C H 0.1370 0.4424 0.6963 0.047 Uiso 1 1 calc GR . . .
C5 C 1.0099(3) 0.6756(2) 1.04394(17) 0.0335(6) Uani 1 1 d . . . .
H5A H 0.9794 0.6185 1.0660 0.040 Uiso 1 1 calc R . . .
H5B H 1.1100 0.6974 1.0571 0.040 Uiso 1 1 calc R . . .
C23 C 0.0845(3) 0.7188(3) 0.53353(18) 0.0435(7) Uani 1 1 d . . . .
H23A H 0.0915 0.6619 0.4854 0.052 Uiso 1 1 calc R . . .
H23B H -0.0026 0.7468 0.5289 0.052 Uiso 1 1 calc R . . .
C13 C 0.6766(3) 1.0914(2) 0.87766(18) 0.0383(6) Uani 1 1 d . . . .
H13A H 0.6017 1.1249 0.8631 0.057 Uiso 1 1 calc GR . . .
H13B H 0.7588 1.1094 0.8538 0.057 Uiso 1 1 calc GR . . .
H13C H 0.6964 1.1176 0.9330 0.057 Uiso 1 1 calc GR . . .
C22 C 0.2069(4) 0.8101(3) 0.5472(2) 0.0454(7) Uani 1 1 d . . . .
H22A H 0.1982 0.8684 0.5942 0.054 Uiso 1 1 calc R . . .
H22B H 0.2064 0.8395 0.5043 0.054 Uiso 1 1 calc R . . .
C26 C 0.4030(8) 0.3035(7) 0.7074(5) 0.0329(18) Uani 0.548(8) 1 d D P A 1
H26A H 0.3261 0.2886 0.6677 0.039 Uiso 0.548(8) 1 calc R P A 1
H26B H 0.3662 0.2881 0.7521 0.039 Uiso 0.548(8) 1 calc R P A 1
C27 C 0.5127(8) 0.2306(5) 0.6770(4) 0.0496(19) Uani 0.548(8) 1 d D P A 1
H27A H 0.5484 0.2456 0.6325 0.074 Uiso 0.548(8) 1 calc GR P A 1
H27B H 0.4708 0.1555 0.6628 0.074 Uiso 0.548(8) 1 calc GR P A 1
H27C H 0.5880 0.2448 0.7167 0.074 Uiso 0.548(8) 1 calc GR P A 1
C27A C 0.3116(10) 0.2396(6) 0.6986(6) 0.069(3) Uani 0.452(8) 1 d D P A 2
H27D H 0.2484 0.2629 0.6669 0.104 Uiso 0.452(8) 1 calc GR P A 2
H27E H 0.2846 0.2587 0.7507 0.104 Uiso 0.452(8) 1 calc GR P A 2
H27F H 0.3082 0.1620 0.6782 0.104 Uiso 0.452(8) 1 calc GR P A 2
C26A C 0.4588(9) 0.2952(8) 0.6988(6) 0.036(2) Uani 0.452(8) 1 d D P A 2
H26C H 0.5228 0.2726 0.7313 0.043 Uiso 0.452(8) 1 calc R P A 2
H26D H 0.4877 0.2742 0.6465 0.043 Uiso 0.452(8) 1 calc R P A 2

loop_
_atom_site_aniso_label
_atom_site_aniso_U_11
_atom_site_aniso_U_22
_atom_site_aniso_U_33
_atom_site_aniso_U_23
_atom_site_aniso_U_13
_atom_site_aniso_U_12
In1 0.01673(7) 0.01604(7) 0.01552(7) 0.00689(6) 0.00495(5) 0.00555(5)
In2 0.02010(8) 0.02215(8) 0.01548(8) 0.00688(6) 0.00430(6) 0.00433(6)
Cl1 0.0261(3) 0.0208(2) 0.0230(3) 0.0124(2) 0.0081(2) 0.0090(2)
Cl2 0.0186(2) 0.0260(3) 0.0356(3) 0.0147(2) 0.0096(2) 0.0057(2)
Cl3 0.0300(3) 0.0321(3) 0.0167(2) 0.0043(2) 0.0033(2) 0.0028(2)
Cl4 0.0270(3) 0.0360(3) 0.0302(3) 0.0091(3) 0.0114(2) 0.0110(2)
O1 0.0202(7) 0.0163(7) 0.0181(7) 0.0076(6) 0.0054(6) 0.0039(6)
O2 0.0346(9) 0.0192(8) 0.0172(8) 0.0054(6) 0.0008(7) 0.0023(7)
N3 0.0194(9) 0.0189(9) 0.0167(8) 0.0082(7) 0.0084(7) 0.0044(7)
N2 0.0246(9) 0.0264(10) 0.0166(9) 0.0084(8) 0.0061(7) 0.0071(8)
N4 0.0192(9) 0.0264(10) 0.0241(10) 0.0119(8) 0.0076(7) 0.0093(8)
N1 0.0201(9) 0.0299(11) 0.0230(10) 0.0066(8) 0.0030(8) 0.0024(8)
C10 0.0172(10) 0.0184(10) 0.0208(10) 0.0070(8) 0.0043(8) 0.0074(8)
C9 0.0212(10) 0.0193(10) 0.0179(10) 0.0052(8) 0.0070(8) 0.0082(8)
C16 0.0168(9) 0.0173(10) 0.0215(10) 0.0096(8) 0.0047(8) 0.0064(8)
C15 0.0215(10) 0.0217(11) 0.0220(11) 0.0111(9) 0.0063(8) 0.0068(8)
C11 0.0257(11) 0.0180(11) 0.0257(11) 0.0049(9) 0.0059(9) 0.0062(9)
C3 0.0172(10) 0.0207(11) 0.0276(12) 0.0105(9) 0.0020(8) 0.0038(8)
C8 0.0158(10) 0.0198(10) 0.0260(11) 0.0115(9) 0.0022(8) 0.0017(8)
C14 0.0278(12) 0.0230(11) 0.0318(13) 0.0162(10) 0.0074(10) 0.0058(9)
C17 0.0252(11) 0.0279(12) 0.0215(11) 0.0141(9) 0.0058(9) 0.0045(9)
C7 0.0306(12) 0.0218(11) 0.0247(12) 0.0078(9) -0.0028(9) 0.0014(9)
C1 0.0240(11) 0.0284(12) 0.0313(13) 0.0103(10) 0.0090(10) 0.0150(10)
C25 0.0249(11) 0.0303(13) 0.0237(12) 0.0069(10) 0.0007(9) 0.0080(10)
C12 0.0290(12) 0.0192(11) 0.0361(14) 0.0110(10) 0.0075(10) 0.0045(9)
C4 0.0180(11) 0.0239(12) 0.0476(16) 0.0142(11) 0.0008(10) 0.0035(9)
C24 0.0303(13) 0.0396(15) 0.0360(15) 0.0081(12) -0.0022(11) 0.0118(11)
C2 0.0226(11) 0.0326(13) 0.0292(12) 0.0146(10) 0.0107(9) 0.0053(10)
C20 0.0284(12) 0.0274(12) 0.0196(11) 0.0058(9) 0.0005(9) 0.0107(10)
C18 0.0225(11) 0.0311(13) 0.0256(12) 0.0074(10) 0.0054(9) 0.0097(9)
C6 0.0337(14) 0.0253(12) 0.0350(14) 0.0105(11) -0.0088(11) -0.0056(10)
C21 0.0421(15) 0.0332(14) 0.0301(13) 0.0146(11) -0.0007(11) 0.0094(12)
C19 0.0204(11) 0.0342(14) 0.0363(14) 0.0078(11) 0.0043(10) 0.0007(10)
C5 0.0267(12) 0.0260(12) 0.0472(16) 0.0157(12) -0.0114(11) -0.0026(10)
C23 0.0422(16) 0.0535(19) 0.0384(16) 0.0161(14) -0.0063(13) 0.0201(14)
C13 0.0528(18) 0.0188(12) 0.0426(16) 0.0094(11) 0.0097(13) 0.0020(11)
C22 0.0532(19) 0.0476(18) 0.0444(17) 0.0244(15) -0.0026(14) 0.0186(15)
C26 0.042(4) 0.028(4) 0.028(3) 0.009(3) 0.003(3) 0.004(3)
C27 0.084(5) 0.025(3) 0.042(3) 0.010(2) 0.011(3) 0.015(3)
C27A 0.101(8) 0.029(4) 0.062(6) 0.004(4) 0.009(5) -0.021(4)
C26A 0.070(7) 0.013(3) 0.020(3) -0.001(2) 0.004(5) 0.009(5)

loop_
_atom_type_symbol
_atom_type_description
_atom_type_scat_dispersion_real
_atom_type_scat_dispersion_imag
_atom_type_scat_source
C C 0.0033 0.0016 'International Tables Vol C Tables 4.2.6.8 and 6.1.1.4'
H H 0.0000 0.0000 'International Tables Vol C Tables 4.2.6.8 and 6.1.1.4'
Cl Cl 0.1484 0.1585 'International Tables Vol C Tables 4.2.6.8 and 6.1.1.4'
In In -0.7276 1.3100 'International Tables Vol C Tables 4.2.6.8 and 6.1.1.4'
N N 0.0061 0.0033 'International Tables Vol C Tables 4.2.6.8 and 6.1.1.4'
O O 0.0106 0.0060 'International Tables Vol C Tables 4.2.6.8 and 6.1.1.4'

loop_
_geom_angle_atom_site_label_1
_geom_angle_atom_site_label_2
_geom_angle_atom_site_label_3
_geom_angle
Cl1 In1 Cl2 91.205(19)
O1 In1 Cl1 168.43(4)
O1 In1 Cl2 97.14(4)
O1 In1 N4 86.85(6)
O2 In1 Cl1 98.34(5)
O2 In1 Cl2 91.23(5)
O2 In1 O1 73.57(6)
O2 In1 N3 159.46(7)
O2 In1 N4 105.26(7)
N3 In1 Cl1 102.20(5)
N3 In1 Cl2 88.13(5)
N3 In1 O1 86.13(6)
N3 In1 N4 76.11(7)
N4 In1 Cl1 87.39(5)
N4 In1 Cl2 163.49(5)
Cl3 In2 Cl4 90.41(2)
O1 In2 Cl3 168.56(4)
O1 In2 Cl4 96.95(4)
O1 In2 N1 87.19(6)
O2 In2 Cl3 97.55(5)
O2 In2 Cl4 91.25(5)
O2 In2 O1 73.63(6)
O2 In2 N2 159.23(7)
O2 In2 N1 105.01(7)
N2 In2 Cl3 103.22(5)
N2 In2 Cl4 88.50(5)
N2 In2 O1 85.78(6)
N2 In2 N1 76.08(7)
N1 In2 Cl3 88.16(5)
N1 In2 Cl4 163.73(5)
In2 O1 In1 101.40(6)
C16 O1 In1 128.99(13)
C16 O1 In2 129.58(13)
In2 O2 In1 111.39(7)
C26 O2 In1 123.0(4)
C26 O2 In2 124.1(4)
C26A O2 In1 123.9(4)
C26A O2 In2 123.1(4)
In1 N3 H3 105.7
C9 N3 In1 109.91(13)
C9 N3 H3 105.7
C8 N3 In1 114.72(13)
C8 N3 H3 105.7
C8 N3 C9 114.13(17)
In2 N2 H2 105.7
C17 N2 In2 110.15(14)
C17 N2 H2 105.7
C17 N2 C20 113.95(19)
C20 N2 In2 114.89(15)
C20 N2 H2 105.7
C3 N4 In1 101.93(12)
C1 N4 In1 110.27(15)
C1 N4 C3 111.61(18)
C1 N4 C2 106.69(18)
C2 N4 In1 115.55(14)
C2 N4 C3 110.87(19)
C25 N1 In2 101.55(13)
C18 N1 In2 114.86(14)
C18 N1 C25 111.7(2)
C19 N1 In2 109.96(15)
C19 N1 C25 111.5(2)
C19 N1 C18 107.26(19)
C16 C10 C9 123.1(2)
C11 C10 C9 117.3(2)
C11 C10 C16 119.5(2)
N3 C9 C10 115.05(17)
N3 C9 H9A 108.5
N3 C9 H9B 108.5
C10 C9 H9A 108.5
C10 C9 H9B 108.5
H9A C9 H9B 107.5
O1 C16 C10 120.90(19)
O1 C16 C15 120.5(2)
C10 C16 C15 118.6(2)
C16 C15 C17 123.5(2)
C14 C15 C16 119.3(2)
C14 C15 C17 117.0(2)
C10 C11 H11 118.7
C12 C11 C10 122.7(2)
C12 C11 H11 118.7
N4 C3 H3A 107.4
N4 C3 C8 109.79(18)
N4 C3 C4 115.0(2)
C8 C3 H3A 107.4
C8 C3 C4 109.63(19)
C4 C3 H3A 107.4
N3 C8 C3 109.85(18)
N3 C8 H8 108.1
N3 C8 C7 111.10(18)
C3 C8 H8 108.1
C3 C8 C7 111.34(19)
C7 C8 H8 108.1
C15 C14 H14 118.5
C15 C14 C12 123.0(2)
C12 C14 H14 118.5
N2 C17 C15 115.44(19)
N2 C17 H17A 108.4
N2 C17 H17B 108.4
C15 C17 H17A 108.4
C15 C17 H17B 108.4
H17A C17 H17B 107.5
C8 C7 H7A 109.2
C8 C7 H7B 109.2
H7A C7 H7B 107.9
C6 C7 C8 111.9(2)
C6 C7 H7A 109.2
C6 C7 H7B 109.2
N4 C1 H1A 109.5
N4 C1 H1B 109.5
N4 C1 H1C 109.5
H1A C1 H1B 109.5
H1A C1 H1C 109.5
H1B C1 H1C 109.5
N1 C25 H25 107.2
N1 C25 C24 115.0(2)
N1 C25 C20 109.30(19)
C24 C25 H25 107.2
C20 C25 H25 107.2
C20 C25 C24 110.6(2)
C11 C12 C14 116.9(2)
C11 C12 C13 122.1(2)
C14 C12 C13 121.1(2)
C3 C4 H4A 109.6
C3 C4 H4B 109.6
H4A C4 H4B 108.1
C5 C4 C3 110.4(2)
C5 C4 H4A 109.6
C5 C4 H4B 109.6
C25 C24 H24A 109.6
C25 C24 H24B 109.6
H24A C24 H24B 108.1
C23 C24 C25 110.2(2)
C23 C24 H24A 109.6
C23 C24 H24B 109.6
N4 C2 H2A 109.5
N4 C2 H2B 109.5
N4 C2 H2C 109.5
H2A C2 H2B 109.5
H2A C2 H2C 109.5
H2B C2 H2C 109.5
N2 C20 C25 108.45(19)
N2 C20 H20 108.3
N2 C20 C21 111.2(2)
C25 C20 H20 108.3
C21 C20 C25 112.2(2)
C21 C20 H20 108.3
N1 C18 H18A 109.5
N1 C18 H18B 109.5
N1 C18 H18C 109.5
H18A C18 H18B 109.5
H18A C18 H18C 109.5
H18B C18 H18C 109.5
C7 C6 H6A 109.6
C7 C6 H6B 109.6
H6A C6 H6B 108.1
C5 C6 C7 110.2(2)
C5 C6 H6A 109.6
C5 C6 H6B 109.6
C20 C21 H21A 109.1
C20 C21 H21B 109.1
H21A C21 H21B 107.8
C22 C21 C20 112.5(2)
C22 C21 H21A 109.1
C22 C21 H21B 109.1
N1 C19 H19A 109.5
N1 C19 H19B 109.5
N1 C19 H19C 109.5
H19A C19 H19B 109.5
H19A C19 H19C 109.5
H19B C19 H19C 109.5
C4 C5 H5A 109.4
C4 C5 H5B 109.4
C6 C5 C4 111.1(2)
C6 C5 H5A 109.4
C6 C5 H5B 109.4
H5A C5 H5B 108.0
C24 C23 H23A 109.5
C24 C23 H23B 109.5
H23A C23 H23B 108.1
C22 C23 C24 110.5(2)
C22 C23 H23A 109.5
C22 C23 H23B 109.5
C12 C13 H13A 109.5
C12 C13 H13B 109.5
C12 C13 H13C 109.5
H13A C13 H13B 109.5
H13A C13 H13C 109.5
H13B C13 H13C 109.5
C21 C22 H22A 109.7
C21 C22 H22B 109.7
C23 C22 C21 109.8(3)
C23 C22 H22A 109.7
C23 C22 H22B 109.7
H22A C22 H22B 108.2
O2 C26 H26A 109.6
O2 C26 H26B 109.6
O2 C26 C27 110.1(6)
H26A C26 H26B 108.2
C27 C26 H26A 109.6
C27 C26 H26B 109.6
C26 C27 H27A 109.5
C26 C27 H27B 109.5
C26 C27 H27C 109.5
H27A C27 H27B 109.5
H27A C27 H27C 109.5
H27B C27 H27C 109.5
H27D C27A H27E 109.5
H27D C27A H27F 109.5
H27E C27A H27F 109.5
C26A C27A H27D 109.5
C26A C27A H27E 109.5
C26A C27A H27F 109.5
O2 C26A C27A 109.6(7)
O2 C26A H26C 109.7
O2 C26A H26D 109.7
C27A C26A H26C 109.7
C27A C26A H26D 109.7
H26C C26A H26D 108.2

loop_
_geom_bond_atom_site_label_1
_geom_bond_atom_site_label_2
_geom_bond_distance
In1 Cl1 2.4688(6)
In1 Cl2 2.4790(6)
In1 O1 2.2487(15)
In1 O2 2.1061(16)
In1 N3 2.2345(19)
In1 N4 2.3799(19)
In2 Cl3 2.4635(6)
In2 Cl4 2.4932(6)
In2 O1 2.2468(16)
In2 O2 2.1052(16)
In2 N2 2.226(2)
In2 N1 2.388(2)
O1 C16 1.358(3)
O2 C26 1.423(10)
O2 C26A 1.483(10)
N3 H3 0.9800
N3 C9 1.497(3)
N3 C8 1.488(3)
N2 H2 0.9800
N2 C17 1.495(3)
N2 C20 1.499(3)
N4 C3 1.507(3)
N4 C1 1.494(3)
N4 C2 1.495(3)
N1 C25 1.506(3)
N1 C18 1.492(3)
N1 C19 1.489(3)
C10 C9 1.515(3)
C10 C16 1.411(3)
C10 C11 1.403(3)
C9 H9A 0.9700
C9 H9B 0.9700
C16 C15 1.422(3)
C15 C14 1.391(3)
C15 C17 1.511(3)
C11 H11 0.9300
C11 C12 1.390(3)
C3 H3A 0.9800
C3 C8 1.531(3)
C3 C4 1.536(3)
C8 H8 0.9800
C8 C7 1.537(3)
C14 H14 0.9300
C14 C12 1.395(4)
C17 H17A 0.9700
C17 H17B 0.9700
C7 H7A 0.9700
C7 H7B 0.9700
C7 C6 1.522(4)
C1 H1A 0.9600
C1 H1B 0.9600
C1 H1C 0.9600
C25 H25 0.9800
C25 C24 1.540(3)
C25 C20 1.533(4)
C12 C13 1.514(3)
C4 H4A 0.9700
C4 H4B 0.9700
C4 C5 1.534(4)
C24 H24A 0.9700
C24 H24B 0.9700
C24 C23 1.532(4)
C2 H2A 0.9600
C2 H2B 0.9600
C2 H2C 0.9600
C20 H20 0.9800
C20 C21 1.527(3)
C18 H18A 0.9600
C18 H18B 0.9600
C18 H18C 0.9600
C6 H6A 0.9700
C6 H6B 0.9700
C6 C5 1.514(4)
C21 H21A 0.9700
C21 H21B 0.9700
C21 C22 1.522(4)
C19 H19A 0.9600
C19 H19B 0.9600
C19 H19C 0.9600
C5 H5A 0.9700
C5 H5B 0.9700
C23 H23A 0.9700
C23 H23B 0.9700
C23 C22 1.519(5)
C13 H13A 0.9600
C13 H13B 0.9600
C13 H13C 0.9600
C22 H22A 0.9700
C22 H22B 0.9700
C26 H26A 0.9700
C26 H26B 0.9700
C26 C27 1.524(7)
C27 H27A 0.9600
C27 H27B 0.9600
C27 H27C 0.9600
C27A H27D 0.9600
C27A H27E 0.9600
C27A H27F 0.9600
C27A C26A 1.511(9)
C26A H26C 0.9700
C26A H26D 0.9700

loop_
_geom_torsion_atom_site_label_1
_geom_torsion_atom_site_label_2
_geom_torsion_atom_site_label_3
_geom_torsion_atom_site_label_4
_geom_torsion
In1 O1 C16 C10 -20.5(3)
In1 O1 C16 C15 158.46(15)
In1 O2 C26 C27 -99.1(6)
In1 O2 C26A C27A 98.0(7)
In1 N3 C9 C10 -70.5(2)
In1 N3 C8 C3 -21.7(2)
In1 N3 C8 C7 -145.33(15)
In1 N4 C3 C8 -55.01(18)
In1 N4 C3 C4 -179.21(16)
In2 O1 C16 C10 162.06(15)
In2 O1 C16 C15 -19.0(3)
In2 O2 C26 C27 96.0(6)
In2 O2 C26A C27A -97.8(7)
In2 N2 C17 C15 -70.7(2)
In2 N2 C20 C25 -25.1(2)
In2 N2 C20 C21 -148.99(17)
In2 N1 C25 C24 178.68(18)
In2 N1 C25 C20 -56.31(19)
O1 C16 C15 C14 -179.4(2)
O1 C16 C15 C17 -4.9(3)
N3 C8 C7 C6 177.94(19)
N2 C20 C21 C22 174.4(2)
N4 C3 C8 N3 53.7(2)
N4 C3 C8 C7 177.19(18)
N4 C3 C4 C5 -178.28(19)
N1 C25 C24 C23 -179.6(2)
N1 C25 C20 N2 56.8(2)
N1 C25 C20 C21 -180.0(2)
C10 C16 C15 C14 -0.4(3)
C10 C16 C15 C17 174.1(2)
C10 C11 C12 C14 -0.5(4)
C10 C11 C12 C13 179.1(2)
C9 N3 C8 C3 -149.79(18)
C9 N3 C8 C7 86.6(2)
C9 C10 C16 O1 -6.7(3)
C9 C10 C16 C15 174.33(19)
C9 C10 C11 C12 -174.0(2)
C16 C10 C9 N3 58.9(3)
C16 C10 C11 C12 2.5(3)
C16 C15 C14 C12 2.5(4)
C16 C15 C17 N2 56.0(3)
C15 C14 C12 C11 -2.0(4)
C15 C14 C12 C13 178.3(2)
C11 C10 C9 N3 -124.7(2)
C11 C10 C16 O1 176.98(19)
C11 C10 C16 C15 -2.0(3)
C3 C8 C7 C6 55.2(3)
C3 C4 C5 C6 -59.1(3)
C8 N3 C9 C10 60.0(2)
C8 C3 C4 C5 57.4(3)
C8 C7 C6 C5 -55.3(3)
C14 C15 C17 N2 -129.4(2)
C17 N2 C20 C25 -153.55(19)
C17 N2 C20 C21 82.6(2)
C17 C15 C14 C12 -172.4(2)
C7 C6 C5 C4 57.3(3)
C1 N4 C3 C8 -172.68(18)
C1 N4 C3 C4 63.1(3)
C25 C24 C23 C22 -60.2(3)
C25 C20 C21 C22 52.7(3)
C4 C3 C8 N3 -179.02(19)
C4 C3 C8 C7 -55.5(3)
C24 C25 C20 N2 -175.7(2)
C24 C25 C20 C21 -52.4(3)
C24 C23 C22 C21 59.2(3)
C2 N4 C3 C8 68.5(2)
C2 N4 C3 C4 -55.7(2)
C20 N2 C17 C15 60.1(3)
C20 C25 C24 C23 56.0(3)
C20 C21 C22 C23 -55.5(3)
C18 N1 C25 C24 -58.4(3)
C18 N1 C25 C20 66.6(2)
C19 N1 C25 C24 61.6(3)
C19 N1 C25 C20 -173.39(19)

loop_
_smtbx_masks_void_nr
_smtbx_masks_void_average_x
_smtbx_masks_void_average_y
_smtbx_masks_void_average_z
_smtbx_masks_void_volume
_smtbx_masks_void_count_electrons
1 0.300 0.000 -0.727 692.6 169.2
